data_7244874
loop_
_publ_author_name
'Shaffer, Cassandra C.'
'Oliver, Allen Grayson'
'Smith, B. D.'

_publ_section_title
;
 Co-crystals of tetrahaloauric acid and
 1,3,5-(methylacetamide)benzene-based tectons: consistent trapping of high
 energy molecular conformation
;
_journal_name_full CrystEngComm
_journal_paper_doi 10.1039/D2CE00463A
_journal_year 2022
_chemical_formula_moiety 'C21 H34 N3 O3, Au Br4'
_chemical_formula_sum 'C21 H34 Au Br4 N3 O3'
_chemical_formula_weight 893.12
_space_group_crystal_system monoclinic
_space_group_IT_number 14
_space_group_name_Hall '-P 2yn'
_space_group_name_H-M_alt 'P 1 21/n 1'
_atom_sites_solution_hydrogens mixed
_atom_sites_solution_primary dual
_atom_sites_solution_secondary difmap
_audit_creation_method SHELXL-2018/3
_audit_update_record
;
2022-02-14 deposited with the CCDC.	2022-04-29 downloaded from the CCDC.
;
_cell_angle_alpha 90
_cell_angle_beta 103.800(2)
_cell_angle_gamma 90
_cell_formula_units_Z 4
_cell_length_a 12.5789(11)
_cell_length_b 17.0609(15)
_cell_length_c 13.3931(12)
_cell_measurement_reflns_used 9881
_cell_measurement_temperature 120(2)
_cell_measurement_theta_max 30.61
_cell_measurement_theta_min 2.32
_cell_volume 2791.3(4)
_computing_cell_refinement 'Bruker SAINT (Bruker, 2015)'
_computing_data_collection 'Bruker APEX-3 (Bruker, 2015)'
_computing_data_reduction 'Bruker SAINT (Bruker, 2015)'
_computing_molecular_graphics 'Bruker XP (Bruker, 2015)'
_computing_publication_material 'CIFTAB (Sheldrick, 2008)'
_computing_structure_refinement 'SHELXL-2018/3 (Sheldrick, 2015)'
_computing_structure_solution 'SHELXT-2018/2 (Sheldrick, 2015)'
_diffrn_ambient_temperature 120(2)
_diffrn_detector_area_resol_mean 8.33
_diffrn_measured_fraction_theta_full 1.000
_diffrn_measured_fraction_theta_max 0.998
_diffrn_measurement_device_type 'Bruker APEX-II'
_diffrn_measurement_method 'combination of \w and \f-scans '
_diffrn_radiation_type MoK\a
_diffrn_radiation_wavelength 0.71073
_diffrn_reflns_av_R_equivalents 0.0379
_diffrn_reflns_av_unetI/netI 0.0182
_diffrn_reflns_Laue_measured_fraction_full 1.000
_diffrn_reflns_Laue_measured_fraction_max 0.998
_diffrn_reflns_limit_h_max 17
_diffrn_reflns_limit_h_min -18
_diffrn_reflns_limit_k_max 24
_diffrn_reflns_limit_k_min -24
_diffrn_reflns_limit_l_max 19
_diffrn_reflns_limit_l_min -19
_diffrn_reflns_number 99093
_diffrn_reflns_point_group_measured_fraction_full 1.000
_diffrn_reflns_point_group_measured_fraction_max 0.998
_diffrn_reflns_theta_full 25.242
_diffrn_reflns_theta_max 30.649
_diffrn_reflns_theta_min 1.969
_diffrn_source 'fine-focus sealed tube'
_exptl_absorpt_coefficient_mu 11.023
_exptl_absorpt_correction_T_max 0.6116
_exptl_absorpt_correction_T_min 0.2843
_exptl_absorpt_correction_type numerical
_exptl_absorpt_process_details 'SADABS (Krause et al., 2015)'
_exptl_crystal_colour orange
_exptl_crystal_density_diffrn 2.125
_exptl_crystal_description block
_exptl_crystal_F_000 1696
_exptl_crystal_recrystallization_method 'Re-crystallisation from solvent: dichloromethane / methanol / diethyl ether'
_exptl_crystal_size_max 0.189
_exptl_crystal_size_mid 0.149
_exptl_crystal_size_min 0.088
_refine_diff_density_max 1.536
_refine_diff_density_min -1.161
_refine_diff_density_rms 0.109
_refine_ls_extinction_method none
_refine_ls_goodness_of_fit_ref 1.022
_refine_ls_hydrogen_treatment mixed
_refine_ls_matrix_type full
_refine_ls_number_parameters 310
_refine_ls_number_reflns 8616
_refine_ls_number_restraints 0
_refine_ls_restrained_S_all 1.022
_refine_ls_R_factor_all 0.0373
_refine_ls_R_factor_gt 0.0211
_refine_ls_shift/su_max 0.002
_refine_ls_shift/su_mean 0.000
_refine_ls_structure_factor_coef Fsqd
_refine_ls_weighting_details 'w=1/[\s^2^(Fo^2^)+(0.0185P)^2^+4.0502P] where P=(Fo^2^+2Fc^2^)/3'
_refine_ls_weighting_scheme calc
_refine_ls_wR_factor_gt 0.0438
_refine_ls_wR_factor_ref 0.0485
_reflns_Friedel_coverage 0.000
_reflns_number_gt 6586
_reflns_number_total 8616
_reflns_threshold_expression 'I > 2\s(I)'
_cod_data_source_file d2ce00463a2.cif
_cod_data_source_block nd1904
_cod_original_sg_symbol_H-M 'P 21/n'
_cod_database_code 7244874
_shelx_shelxl_version_number 2018/3
_shelx_space_group_comment
;
The symmetry employed for this shelxl refinement is uniquely defined
by the following loop, which should always be used as a source of
symmetry information in preference to the above space-group names.
They are only intended as comments.
;
_shelx_estimated_absorpt_t_min 0.230
_shelx_estimated_absorpt_t_max 0.444
_diffrn_source_monochromator 'Bruker TRIUMPH curved-graphite'

loop_
_space_group_symop_operation_xyz
'x, y, z'
'-x+1/2, y+1/2, -z+1/2'
'-x, -y, -z'
'x-1/2, -y-1/2, z-1/2'

loop_
_atom_site_label
_atom_site_type_symbol
_atom_site_fract_x
_atom_site_fract_y
_atom_site_fract_z
_atom_site_U_iso_or_equiv
_atom_site_adp_type
_atom_site_occupancy
_atom_site_site_symmetry_order
_atom_site_calc_flag
_atom_site_refinement_flags_posn
_atom_site_refinement_flags_adp
_atom_site_refinement_flags_occupancy
_atom_site_disorder_assembly
_atom_site_disorder_group
Au1 Au 0.500000 0.500000 0.000000 0.01476(3) Uani 1 2 d S . P . .
Au2 Au 0.500000 0.500000 0.500000 0.01737(3) Uani 1 2 d S . P . .
Br1 Br 0.61130(2) 0.39468(2) 0.09030(2) 0.02629(6) Uani 1 1 d . . . . .
Br2 Br 0.37777(2) 0.40327(2) -0.09736(2) 0.02683(6) Uani 1 1 d . . . . .
Br3 Br 0.38647(2) 0.61389(2) 0.44344(2) 0.02291(6) Uani 1 1 d . . . . .
Br4 Br 0.55847(2) 0.49856(2) 0.33989(2) 0.02426(6) Uani 1 1 d . . . . .
O1 O 0.01415(14) 0.58718(10) 0.27450(14) 0.0189(4) Uani 1 1 d . . . . .
H1O H -0.054180 0.622802 0.256772 0.028 Uiso 1 1 d R U . . .
O2 O 0.46380(15) 0.18030(10) 0.72801(15) 0.0213(4) Uani 1 1 d . . . . .
O3 O 0.63407(15) 0.18349(10) 0.27285(17) 0.0247(4) Uani 1 1 d . . . . .
N1 N 0.05834(17) 0.46141(12) 0.28052(17) 0.0166(4) Uani 1 1 d . . . . .
H1N H 0.042(2) 0.4144(18) 0.270(2) 0.020(8) Uiso 1 1 d . . . . .
N2 N 0.40278(17) 0.29909(12) 0.66851(16) 0.0152(4) Uani 1 1 d . . . . .
H2N H 0.415(2) 0.3450(19) 0.671(2) 0.024(8) Uiso 1 1 d . . . . .
N3 N 0.54487(17) 0.29379(12) 0.30101(18) 0.0171(4) Uani 1 1 d . . . . .
H3N H 0.554(3) 0.339(2) 0.322(3) 0.031(9) Uiso 1 1 d . . . . .
C1 C 0.23869(19) 0.40593(13) 0.35962(19) 0.0144(5) Uani 1 1 d . . . . .
C2 C 0.23668(19) 0.37195(13) 0.45496(18) 0.0145(4) Uani 1 1 d . . . . .
C3 C 0.30046(18) 0.30510(13) 0.48839(18) 0.0132(4) Uani 1 1 d . . . . .
C4 C 0.36286(18) 0.27104(13) 0.42618(18) 0.0130(4) Uani 1 1 d . . . . .
C5 C 0.36193(18) 0.30411(13) 0.33029(19) 0.0140(4) Uani 1 1 d . . . . .
C6 C 0.30135(19) 0.37247(13) 0.29646(19) 0.0152(5) Uani 1 1 d . . . . .
C7 C 0.1736(2) 0.47967(14) 0.3256(2) 0.0176(5) Uani 1 1 d . . . . .
H7A H 0.179054 0.514802 0.385481 0.021 Uiso 1 1 calc R U . . .
H7B H 0.204827 0.507496 0.274331 0.021 Uiso 1 1 calc R U . . .
C8 C -0.0163(2) 0.51570(14) 0.25713(19) 0.0173(5) Uani 1 1 d . . . . .
C9 C -0.1322(2) 0.49455(16) 0.2120(3) 0.0304(7) Uani 1 1 d . . . . .
H9A H -0.177753 0.512664 0.257389 0.046 Uiso 1 1 calc R U . . .
H9B H -0.138643 0.437506 0.204193 0.046 Uiso 1 1 calc R U . . .
H9C H -0.156744 0.519489 0.144474 0.046 Uiso 1 1 calc R U . . .
C10 C 0.1634(2) 0.40467(16) 0.5201(2) 0.0219(5) Uani 1 1 d . . . . .
H10A H 0.149109 0.460791 0.503325 0.026 Uiso 1 1 calc R U . . .
H10B H 0.201852 0.400925 0.593578 0.026 Uiso 1 1 calc R U . . .
C11 C 0.0538(2) 0.3608(2) 0.5025(2) 0.0295(6) Uani 1 1 d . . . . .
H11A H 0.007435 0.385866 0.542562 0.044 Uiso 1 1 calc R U . . .
H11B H 0.067234 0.306161 0.524430 0.044 Uiso 1 1 calc R U . . .
H11C H 0.016883 0.362430 0.429300 0.044 Uiso 1 1 calc R U . . .
C12 C 0.30543(19) 0.27061(14) 0.59412(18) 0.0150(4) Uani 1 1 d . . . . .
H12A H 0.238921 0.285710 0.616825 0.018 Uiso 1 1 calc R U . . .
H12B H 0.307687 0.212702 0.590464 0.018 Uiso 1 1 calc R U . . .
C13 C 0.4764(2) 0.25214(14) 0.72823(19) 0.0155(5) Uani 1 1 d . . . . .
C14 C 0.5744(2) 0.29105(16) 0.7968(2) 0.0211(5) Uani 1 1 d . . . . .
H14A H 0.641243 0.264359 0.789761 0.032 Uiso 1 1 calc R U . . .
H14B H 0.568751 0.287987 0.868388 0.032 Uiso 1 1 calc R U . . .
H14C H 0.577105 0.346142 0.776817 0.032 Uiso 1 1 calc R U . . .
C15 C 0.4285(2) 0.19730(14) 0.4612(2) 0.0175(5) Uani 1 1 d . . . . .
H15A H 0.454525 0.198066 0.537054 0.021 Uiso 1 1 calc R U . . .
H15B H 0.493464 0.196416 0.431658 0.021 Uiso 1 1 calc R U . . .
C16 C 0.3605(2) 0.12273(15) 0.4284(2) 0.0262(6) Uani 1 1 d . . . . .
H16A H 0.406682 0.076486 0.449209 0.039 Uiso 1 1 calc R U . . .
H16B H 0.332436 0.122637 0.353610 0.039 Uiso 1 1 calc R U . . .
H16C H 0.298978 0.121522 0.461632 0.039 Uiso 1 1 calc R U . . .
C17 C 0.43139(19) 0.26682(15) 0.2651(2) 0.0174(5) Uani 1 1 d . . . . .
H17A H 0.428395 0.209022 0.270448 0.021 Uiso 1 1 calc R U . . .
H17B H 0.402850 0.281552 0.192099 0.021 Uiso 1 1 calc R U . . .
C18 C 0.6344(2) 0.25336(14) 0.3026(2) 0.0158(5) Uani 1 1 d . . . . .
C19 C 0.7415(2) 0.29368(15) 0.3432(2) 0.0218(5) Uani 1 1 d . . . . .
H19A H 0.786580 0.262384 0.398845 0.033 Uiso 1 1 calc R U . . .
H19B H 0.728544 0.345503 0.369576 0.033 Uiso 1 1 calc R U . . .
H19C H 0.779601 0.299609 0.287789 0.033 Uiso 1 1 calc R U . . .
C20 C 0.3003(2) 0.40655(16) 0.1914(2) 0.0228(5) Uani 1 1 d . . . . .
H20A H 0.370470 0.394010 0.173656 0.027 Uiso 1 1 calc R U . . .
H20B H 0.294176 0.464314 0.194248 0.027 Uiso 1 1 calc R U . . .
C21 C 0.2058(3) 0.3747(2) 0.1074(2) 0.0381(8) Uani 1 1 d . . . . .
H21A H 0.209897 0.396496 0.040789 0.057 Uiso 1 1 calc R U . . .
H21B H 0.136016 0.389642 0.122525 0.057 Uiso 1 1 calc R U . . .
H21C H 0.210727 0.317386 0.105174 0.057 Uiso 1 1 calc R U . . .

loop_
_atom_site_aniso_label
_atom_site_aniso_U_11
_atom_site_aniso_U_22
_atom_site_aniso_U_33
_atom_site_aniso_U_23
_atom_site_aniso_U_13
_atom_site_aniso_U_12
Au1 0.01148(6) 0.01664(6) 0.01573(6) 0.00082(5) 0.00243(4) 0.00245(5)
Au2 0.02137(7) 0.01135(5) 0.02024(6) -0.00345(5) 0.00662(5) -0.00492(5)
Br1 0.02334(13) 0.02264(13) 0.02925(14) 0.00577(11) -0.00091(11) 0.00719(10)
Br2 0.01827(13) 0.02380(13) 0.03435(15) -0.00582(11) -0.00177(11) 0.00051(10)
Br3 0.02403(13) 0.01671(11) 0.02755(13) -0.00148(10) 0.00531(10) -0.00164(10)
Br4 0.03833(15) 0.01284(10) 0.02549(12) -0.00251(11) 0.01528(11) -0.00340(11)
O1 0.0172(9) 0.0110(8) 0.0270(10) 0.0018(7) 0.0021(7) 0.0021(6)
O2 0.0217(9) 0.0126(8) 0.0268(10) 0.0041(7) -0.0002(8) 0.0017(7)
O3 0.0167(9) 0.0117(8) 0.0457(12) -0.0083(8) 0.0078(8) -0.0015(7)
N1 0.0143(10) 0.0098(9) 0.0225(11) -0.0011(8) -0.0019(8) 0.0009(7)
N2 0.0176(10) 0.0090(9) 0.0161(10) 0.0007(8) -0.0017(8) 0.0013(8)
N3 0.0147(10) 0.0117(9) 0.0257(12) -0.0043(8) 0.0062(8) -0.0024(8)
C1 0.0107(10) 0.0096(10) 0.0202(12) -0.0013(8) -0.0019(9) -0.0003(8)
C2 0.0110(10) 0.0137(10) 0.0166(11) -0.0030(8) -0.0012(8) 0.0007(8)
C3 0.0106(10) 0.0112(10) 0.0159(11) -0.0002(8) -0.0007(8) -0.0013(8)
C4 0.0101(10) 0.0104(9) 0.0169(11) -0.0008(8) 0.0000(8) -0.0006(8)
C5 0.0098(10) 0.0140(10) 0.0173(11) -0.0012(9) 0.0014(8) -0.0022(8)
C6 0.0128(11) 0.0130(10) 0.0180(11) 0.0008(9) 0.0000(9) -0.0003(8)
C7 0.0121(11) 0.0115(10) 0.0263(13) 0.0009(9) -0.0009(9) 0.0008(8)
C8 0.0156(12) 0.0136(12) 0.0209(12) 0.0004(9) 0.0004(9) 0.0017(8)
C9 0.0165(12) 0.0192(13) 0.0488(18) -0.0024(13) -0.0055(12) 0.0044(11)
C10 0.0227(13) 0.0235(13) 0.0182(12) -0.0035(10) 0.0024(10) 0.0081(10)
C11 0.0170(13) 0.0513(19) 0.0207(14) -0.0014(13) 0.0057(10) 0.0070(12)
C12 0.0131(11) 0.0158(10) 0.0149(11) 0.0006(9) 0.0009(9) -0.0008(9)
C13 0.0140(11) 0.0169(11) 0.0158(12) 0.0014(9) 0.0035(9) 0.0015(9)
C14 0.0172(12) 0.0229(13) 0.0195(13) 0.0008(10) -0.0031(10) -0.0009(10)
C15 0.0165(11) 0.0137(11) 0.0219(12) 0.0010(9) 0.0035(9) 0.0037(9)
C16 0.0347(16) 0.0127(11) 0.0338(16) -0.0010(11) 0.0132(13) -0.0010(10)
C17 0.0140(11) 0.0177(11) 0.0199(12) -0.0042(9) 0.0028(9) -0.0009(9)
C18 0.0141(11) 0.0132(10) 0.0210(12) 0.0008(9) 0.0063(9) -0.0014(8)
C19 0.0166(12) 0.0168(11) 0.0321(15) -0.0067(10) 0.0059(10) -0.0046(9)
C20 0.0209(13) 0.0235(13) 0.0242(14) 0.0091(10) 0.0058(10) 0.0033(10)
C21 0.0260(15) 0.068(2) 0.0189(14) 0.0056(15) 0.0029(12) 0.0020(15)

loop_
_atom_type_symbol
_atom_type_description
_atom_type_scat_dispersion_real
_atom_type_scat_dispersion_imag
_atom_type_scat_source
C C 0.0033 0.0016 'International Tables Vol C Tables 4.2.6.8 and 6.1.1.4'
H H 0.0000 0.0000 'International Tables Vol C Tables 4.2.6.8 and 6.1.1.4'
N N 0.0061 0.0033 'International Tables Vol C Tables 4.2.6.8 and 6.1.1.4'
O O 0.0106 0.0060 'International Tables Vol C Tables 4.2.6.8 and 6.1.1.4'
Br Br -0.2901 2.4595 'International Tables Vol C Tables 4.2.6.8 and 6.1.1.4'
Au Au -2.0133 8.8022 'International Tables Vol C Tables 4.2.6.8 and 6.1.1.4'

loop_
_geom_angle_atom_site_label_1
_geom_angle_atom_site_label_2
_geom_angle_atom_site_label_3
_geom_angle
_geom_angle_site_symmetry_1
_geom_angle_site_symmetry_3
_geom_angle_publ_flag
Br2 Au1 Br2 180.0 . 3_665 ?
Br2 Au1 Br1 91.124(11) . 3_665 ?
Br2 Au1 Br1 88.876(11) 3_665 3_665 ?
Br2 Au1 Br1 88.876(12) . . ?
Br2 Au1 Br1 91.124(11) 3_665 . ?
Br1 Au1 Br1 180.0 3_665 . ?
Br3 Au2 Br3 180.000(14) 3_666 . ?
Br3 Au2 Br4 89.304(10) 3_666 . ?
Br3 Au2 Br4 90.696(10) . . ?
Br3 Au2 Br4 90.696(10) 3_666 3_666 ?
Br3 Au2 Br4 89.304(10) . 3_666 ?
Br4 Au2 Br4 180.0 . 3_666 ?
C8 O1 H1O 108.7 . . ?
C8 N1 C7 122.3(2) . . ?
C8 N1 H1N 120(2) . . ?
C7 N1 H1N 117(2) . . ?
C13 N2 C12 123.8(2) . . ?
C13 N2 H2N 118(2) . . ?
C12 N2 H2N 118(2) . . ?
C18 N3 C17 127.1(2) . . ?
C18 N3 H3N 116(2) . . ?
C17 N3 H3N 117(2) . . ?
C6 C1 C2 120.8(2) . . ?
C6 C1 C7 119.8(2) . . ?
C2 C1 C7 119.4(2) . . ?
C3 C2 C1 119.4(2) . . ?
C3 C2 C10 119.6(2) . . ?
C1 C2 C10 120.9(2) . . ?
C4 C3 C2 120.4(2) . . ?
C4 C3 C12 119.3(2) . . ?
C2 C3 C12 120.3(2) . . ?
C3 C4 C5 119.7(2) . . ?
C3 C4 C15 120.1(2) . . ?
C5 C4 C15 120.2(2) . . ?
C4 C5 C6 121.0(2) . . ?
C4 C5 C17 118.7(2) . . ?
C6 C5 C17 120.3(2) . . ?
C1 C6 C5 118.7(2) . . ?
C1 C6 C20 121.3(2) . . ?
C5 C6 C20 119.9(2) . . ?
N1 C7 C1 111.03(19) . . ?
N1 C7 H7A 109.4 . . ?
C1 C7 H7A 109.4 . . ?
N1 C7 H7B 109.4 . . ?
C1 C7 H7B 109.4 . . ?
H7A C7 H7B 108.0 . . ?
O1 C8 N1 117.7(2) . . ?
O1 C8 C9 121.8(2) . . ?
N1 C8 C9 120.5(2) . . ?
C8 C9 H9A 109.5 . . ?
C8 C9 H9B 109.5 . . ?
H9A C9 H9B 109.5 . . ?
C8 C9 H9C 109.5 . . ?
H9A C9 H9C 109.5 . . ?
H9B C9 H9C 109.5 . . ?
C2 C10 C11 112.2(2) . . ?
C2 C10 H10A 109.2 . . ?
C11 C10 H10A 109.2 . . ?
C2 C10 H10B 109.2 . . ?
C11 C10 H10B 109.2 . . ?
H10A C10 H10B 107.9 . . ?
C10 C11 H11A 109.5 . . ?
C10 C11 H11B 109.5 . . ?
H11A C11 H11B 109.5 . . ?
C10 C11 H11C 109.5 . . ?
H11A C11 H11C 109.5 . . ?
H11B C11 H11C 109.5 . . ?
N2 C12 C3 110.31(19) . . ?
N2 C12 H12A 109.6 . . ?
C3 C12 H12A 109.6 . . ?
N2 C12 H12B 109.6 . . ?
C3 C12 H12B 109.6 . . ?
H12A C12 H12B 108.1 . . ?
O2 C13 N2 121.5(2) . . ?
O2 C13 C14 121.7(2) . . ?
N2 C13 C14 116.8(2) . . ?
C13 C14 H14A 109.5 . . ?
C13 C14 H14B 109.5 . . ?
H14A C14 H14B 109.5 . . ?
C13 C14 H14C 109.5 . . ?
H14A C14 H14C 109.5 . . ?
H14B C14 H14C 109.5 . . ?
C4 C15 C16 111.9(2) . . ?
C4 C15 H15A 109.2 . . ?
C16 C15 H15A 109.2 . . ?
C4 C15 H15B 109.2 . . ?
C16 C15 H15B 109.2 . . ?
H15A C15 H15B 107.9 . . ?
C15 C16 H16A 109.5 . . ?
C15 C16 H16B 109.5 . . ?
H16A C16 H16B 109.5 . . ?
C15 C16 H16C 109.5 . . ?
H16A C16 H16C 109.5 . . ?
H16B C16 H16C 109.5 . . ?
N3 C17 C5 109.20(19) . . ?
N3 C17 H17A 109.8 . . ?
C5 C17 H17A 109.8 . . ?
N3 C17 H17B 109.8 . . ?
C5 C17 H17B 109.8 . . ?
H17A C17 H17B 108.3 . . ?
O3 C18 N3 123.6(2) . . ?
O3 C18 C19 119.1(2) . . ?
N3 C18 C19 117.3(2) . . ?
C18 C19 H19A 109.5 . . ?
C18 C19 H19B 109.5 . . ?
H19A C19 H19B 109.5 . . ?
C18 C19 H19C 109.5 . . ?
H19A C19 H19C 109.5 . . ?
H19B C19 H19C 109.5 . . ?
C6 C20 C21 112.2(2) . . ?
C6 C20 H20A 109.2 . . ?
C21 C20 H20A 109.2 . . ?
C6 C20 H20B 109.2 . . ?
C21 C20 H20B 109.2 . . ?
H20A C20 H20B 107.9 . . ?
C20 C21 H21A 109.5 . . ?
C20 C21 H21B 109.5 . . ?
H21A C21 H21B 109.5 . . ?
C20 C21 H21C 109.5 . . ?
H21A C21 H21C 109.5 . . ?
H21B C21 H21C 109.5 . . ?

loop_
_geom_bond_atom_site_label_1
_geom_bond_atom_site_label_2
_geom_bond_distance
_geom_bond_site_symmetry_2
_geom_bond_publ_flag
Au1 Br2 2.4148(3) . ?
Au1 Br2 2.4148(3) 3_665 ?
Au1 Br1 2.4173(3) 3_665 ?
Au1 Br1 2.4173(3) . ?
Au2 Br3 2.4234(3) 3_666 ?
Au2 Br3 2.4234(3) . ?
Au2 Br4 2.4274(3) . ?
Au2 Br4 2.4274(3) 3_666 ?
O1 C8 1.283(3) . ?
O1 H1O 1.0330 . ?
O2 C13 1.236(3) . ?
O3 C18 1.257(3) . ?
N1 C8 1.303(3) . ?
N1 C7 1.466(3) . ?
N1 H1N 0.83(3) . ?
N2 C13 1.336(3) . ?
N2 C12 1.465(3) . ?
N2 H2N 0.80(3) . ?
N3 C18 1.317(3) . ?
N3 C17 1.467(3) . ?
N3 H3N 0.82(3) . ?
C1 C6 1.407(3) . ?
C1 C2 1.408(3) . ?
C1 C7 1.511(3) . ?
C2 C3 1.405(3) . ?
C2 C10 1.518(3) . ?
C3 C4 1.400(3) . ?
C3 C12 1.521(3) . ?
C4 C5 1.400(3) . ?
C4 C15 1.516(3) . ?
C5 C6 1.408(3) . ?
C5 C17 1.515(3) . ?
C6 C20 1.520(4) . ?
C7 H7A 0.9900 . ?
C7 H7B 0.9900 . ?
C8 C9 1.483(4) . ?
C9 H9A 0.9800 . ?
C9 H9B 0.9800 . ?
C9 H9C 0.9800 . ?
C10 C11 1.537(4) . ?
C10 H10A 0.9900 . ?
C10 H10B 0.9900 . ?
C11 H11A 0.9800 . ?
C11 H11B 0.9800 . ?
C11 H11C 0.9800 . ?
C12 H12A 0.9900 . ?
C12 H12B 0.9900 . ?
C13 C14 1.505(3) . ?
C14 H14A 0.9800 . ?
C14 H14B 0.9800 . ?
C14 H14C 0.9800 . ?
C15 C16 1.538(4) . ?
C15 H15A 0.9900 . ?
C15 H15B 0.9900 . ?
C16 H16A 0.9800 . ?
C16 H16B 0.9800 . ?
C16 H16C 0.9800 . ?
C17 H17A 0.9900 . ?
C17 H17B 0.9900 . ?
C18 C19 1.494(3) . ?
C19 H19A 0.9800 . ?
C19 H19B 0.9800 . ?
C19 H19C 0.9800 . ?
C20 C21 1.529(4) . ?
C20 H20A 0.9900 . ?
C20 H20B 0.9900 . ?
C21 H21A 0.9800 . ?
C21 H21B 0.9800 . ?
C21 H21C 0.9800 . ?

loop_
_geom_hbond_atom_site_label_D
_geom_hbond_atom_site_label_H
_geom_hbond_atom_site_label_A
_geom_hbond_distance_DH
_geom_hbond_distance_HA
_geom_hbond_distance_DA
_geom_hbond_angle_DHA
_geom_hbond_site_symmetry_A
_geom_hbond_publ_flag
O1 H1O O3 1.03 1.43 2.452(2) 168.5 2 yes
N1 H1N O2 0.83(3) 1.90(3) 2.712(3) 164(3) 4_565 yes
N2 H2N Br4 0.80(3) 2.70(3) 3.492(2) 174(3) 3_666 yes
N3 H3N Br4 0.82(3) 2.73(3) 3.530(2) 165(3) . yes

loop_
_geom_torsion_atom_site_label_1
_geom_torsion_atom_site_label_2
_geom_torsion_atom_site_label_3
_geom_torsion_atom_site_label_4
_geom_torsion
_geom_torsion_site_symmetry_1
_geom_torsion_site_symmetry_2
_geom_torsion_site_symmetry_3
_geom_torsion_site_symmetry_4
_geom_torsion_publ_flag
C6 C1 C2 C3 1.8(3) . . . . ?
C7 C1 C2 C3 -177.6(2) . . . . ?
C6 C1 C2 C10 -175.9(2) . . . . ?
C7 C1 C2 C10 4.8(3) . . . . ?
C1 C2 C3 C4 -2.0(3) . . . . ?
C10 C2 C3 C4 175.7(2) . . . . ?
C1 C2 C3 C12 175.9(2) . . . . ?
C10 C2 C3 C12 -6.4(3) . . . . ?
C2 C3 C4 C5 0.3(3) . . . . ?
C12 C3 C4 C5 -177.7(2) . . . . ?
C2 C3 C4 C15 -177.9(2) . . . . ?
C12 C3 C4 C15 4.1(3) . . . . ?
C3 C4 C5 C6 1.7(3) . . . . ?
C15 C4 C5 C6 179.9(2) . . . . ?
C3 C4 C5 C17 179.2(2) . . . . ?
C15 C4 C5 C17 -2.6(3) . . . . ?
C2 C1 C6 C5 0.2(3) . . . . ?
C7 C1 C6 C5 179.5(2) . . . . ?
C2 C1 C6 C20 177.3(2) . . . . ?
C7 C1 C6 C20 -3.3(3) . . . . ?
C4 C5 C6 C1 -1.9(3) . . . . ?
C17 C5 C6 C1 -179.3(2) . . . . ?
C4 C5 C6 C20 -179.1(2) . . . . ?
C17 C5 C6 C20 3.5(3) . . . . ?
C8 N1 C7 C1 171.4(2) . . . . ?
C6 C1 C7 N1 99.1(3) . . . . ?
C2 C1 C7 N1 -81.5(3) . . . . ?
C7 N1 C8 O1 0.3(4) . . . . ?
C7 N1 C8 C9 -179.7(3) . . . . ?
C3 C2 C10 C11 -82.1(3) . . . . ?
C1 C2 C10 C11 95.5(3) . . . . ?
C13 N2 C12 C3 -126.6(2) . . . . ?
C4 C3 C12 N2 81.3(3) . . . . ?
C2 C3 C12 N2 -96.6(2) . . . . ?
C12 N2 C13 O2 -3.7(4) . . . . ?
C12 N2 C13 C14 177.2(2) . . . . ?
C3 C4 C15 C16 88.1(3) . . . . ?
C5 C4 C15 C16 -90.1(3) . . . . ?
C18 N3 C17 C5 145.5(3) . . . . ?
C4 C5 C17 N3 -81.2(3) . . . . ?
C6 C5 C17 N3 96.3(3) . . . . ?
C17 N3 C18 O3 -0.4(4) . . . . ?
C17 N3 C18 C19 -179.9(2) . . . . ?
C1 C6 C20 C21 -85.7(3) . . . . ?
C5 C6 C20 C21 91.4(3) . . . . ?
